data_4339876
loop_
_publ_author_name
'Zou, Wen-Qiang'
'Wang, Ming-Sheng'
'Li, Yan'
'Wu, A-Qing'
'Zheng, Fa-Kun'
'Chen, Qi-Yong'
'Guo, Guo-Cong'
'Huang, Jin-Shun'

_publ_section_title
;
 Unprecedented (3,10)-connected 2-D metal-organic framework constructed
 from octanuclear cobalt(II) clusters and a new bifunctional ligand.
;
_journal_issue 17
_journal_name_full 'Inorganic chemistry'
_journal_page_first 6852
_journal_page_last 6854
_journal_paper_doi 10.1021/ic700820d
_journal_volume 46
_journal_year 2007
_chemical_formula_moiety '[Co8(L1)6(OH)4(H2O)4]5H2O'
_chemical_formula_sum 'C96 H76 Co8 N18 O37'
_chemical_formula_weight 2545.19
_chemical_melting_point ?
_chemical_name_common '[Co8(L1)6(OH)4(H2O)4]5H2O'
_chemical_name_systematic '[Co8(L1)6(OH)4(H2O)4]5H2O'
_space_group_IT_number 15
_symmetry_cell_setting monoclinic
_symmetry_space_group_name_Hall '-C 2yc'
_symmetry_space_group_name_H-M 'C 1 2/c 1'
_atom_sites_solution_hydrogens geom
_atom_sites_solution_primary direct
_atom_sites_solution_secondary difmap
_audit_creation_method SHELXL-97
_cell_angle_alpha 90.00
_cell_angle_beta 95.430(4)
_cell_angle_gamma 90.00
_cell_formula_units_Z 4
_cell_length_a 40.580(7)
_cell_length_b 11.021(2)
_cell_length_c 22.269(4)
_cell_measurement_temperature 133(2)
_cell_measurement_theta_max 27.4835
_cell_measurement_theta_min 2.0103
_cell_volume 9915(3)
_computing_cell_refinement 'CrystalClear (Rigaku Corp.,2002)'
_computing_data_collection 'CrystalClear (Rigaku Corp.,2002)'
_computing_data_reduction 'CrystalClear (Rigaku Corp.,2002)'
_computing_molecular_graphics 'DIAMOND (Brandenburg, 1999)'
_computing_publication_material 'Siemens SHELXTL^TM^ 5'
_computing_structure_refinement 'Siemens SHELXTL^TM^ 5'
_computing_structure_solution 'Siemens SHELXTL^TM^ 5 (Siemens, 1994)'
_diffrn_ambient_temperature 133(2)
_diffrn_measured_fraction_theta_full 0.989
_diffrn_measured_fraction_theta_max 0.989
_diffrn_measurement_device_type 'Rigaku SATURN70'
_diffrn_measurement_method CCD_Profile_fitting
_diffrn_radiation_monochromator graphite
_diffrn_radiation_source 'Rotating Anode'
_diffrn_radiation_type MoK\a
_diffrn_radiation_wavelength 0.71073
_diffrn_reflns_av_R_equivalents 0.0423
_diffrn_reflns_av_sigmaI/netI 0.0510
_diffrn_reflns_limit_h_max 50
_diffrn_reflns_limit_h_min -52
_diffrn_reflns_limit_k_max 14
_diffrn_reflns_limit_k_min -14
_diffrn_reflns_limit_l_max 26
_diffrn_reflns_limit_l_min -28
_diffrn_reflns_number 37099
_diffrn_reflns_theta_full 27.49
_diffrn_reflns_theta_max 27.49
_diffrn_reflns_theta_min 2.39
_exptl_absorpt_coefficient_mu 1.404
_exptl_absorpt_correction_T_max 1.0000
_exptl_absorpt_correction_T_min 0.7729
_exptl_absorpt_correction_type multi-scan
_exptl_absorpt_process_details 'Sphere (Rigaku CrystalClear)'
_exptl_crystal_colour purple-red
_exptl_crystal_density_diffrn 1.705
_exptl_crystal_density_meas ?
_exptl_crystal_density_method 'not measured'
_exptl_crystal_description Prism
_exptl_crystal_F_000 5160
_exptl_crystal_size_max 0.19
_exptl_crystal_size_mid 0.18
_exptl_crystal_size_min 0.04
_refine_diff_density_max 1.175
_refine_diff_density_min -0.671
_refine_diff_density_rms 0.102
_refine_ls_extinction_method none
_refine_ls_goodness_of_fit_ref 1.018
_refine_ls_hydrogen_treatment constr
_refine_ls_matrix_type full
_refine_ls_number_parameters 717
_refine_ls_number_reflns 11261
_refine_ls_number_restraints 0
_refine_ls_restrained_S_all 1.018
_refine_ls_R_factor_all 0.0616
_refine_ls_R_factor_gt 0.0505
_refine_ls_shift/su_max 0.001
_refine_ls_shift/su_mean 0.000
_refine_ls_structure_factor_coef Fsqd
_refine_ls_weighting_details 'calc w=1/[\s^2^(Fo^2^)+(0.0782P)^2^+31.0778P] where P=(Fo^2^+2Fc^2^)/3'
_refine_ls_weighting_scheme calc
_refine_ls_wR_factor_gt 0.1305
_refine_ls_wR_factor_ref 0.1406
_reflns_number_gt 9503
_reflns_number_total 11261
_reflns_threshold_expression >2sigma(I)
_cod_data_source_file ic700820d.cif
_cod_data_source_block 15
_cod_depositor_comments
;
The following automatic conversions were performed:

'_chemical_melting_point' value 'not measured' was changed to '?' -
the value is undefined or not
given.

'_exptl_absorpt_correction_type' value 'Multi-scan' changed
to 'multi-scan' according to
/usr/data/users/saulius/automatic-downloads/retrospective/ACS/lib/dictionaries/cif_core.dic
dictionary named 'cif_core.dic' version 2.4.2 from 2011-04-26.

Automatic conversion script
Id: cif_fix_values 2281 2013-09-26 08:29:07Z andrius 

The following automatic conversions were performed:

'_exptl_crystal_density_meas' value 'not measured' was changed to '?'
- the value is perceived as not measured.

Automatic conversion script
Id: cif_fix_values 3008 2015-01-20 13:52:24Z robertas 
;
_cod_original_cell_volume 9914(3)
_cod_original_sg_symbol_H-M C2/c
_cod_database_code 4339876

loop_
_symmetry_equiv_pos_as_xyz
'x, y, z'
'-x, y, -z+1/2'
'x+1/2, y+1/2, z'
'-x+1/2, y+1/2, -z+1/2'
'-x, -y, -z'
'x, -y, z-1/2'
'-x+1/2, -y+1/2, -z'
'x+1/2, -y+1/2, z-1/2'

loop_
_atom_site_label
_atom_site_type_symbol
_atom_site_fract_x
_atom_site_fract_y
_atom_site_fract_z
_atom_site_U_iso_or_equiv
_atom_site_adp_type
_atom_site_occupancy
_atom_site_symmetry_multiplicity
_atom_site_calc_flag
_atom_site_refinement_flags
Co1 Co 0.0000 0.67754(5) 0.2500 0.01432(13) Uani 1 2 d S
Co2 Co -0.022962(10) 0.54463(3) 0.107947(17) 0.01465(11) Uani 1 1 d .
Co3 Co 0.0000 0.40235(5) 0.2500 0.01704(14) Uani 1 2 d S
Co4 Co 0.063819(11) 0.81164(3) 0.204863(17) 0.01619(11) Uani 1 1 d .
Co5 Co 0.080738(11) 0.68835(3) 0.344463(18) 0.01582(11) Uani 1 1 d .
O1W O 0.12392(6) 0.6262(2) 0.31066(12) 0.0324(6) Uani 1 1 d .
O2W O 0.01470(6) 0.6105(2) 0.05572(11) 0.0262(5) Uani 1 1 d .
O3W O 0.00517(6) 0.54075(17) 0.18776(9) 0.0164(4) Uani 1 1 d .
O4W O 0.05300(5) 0.68369(17) 0.26394(9) 0.0158(4) Uani 1 1 d .
O5W O 0.20287(15) 0.5513(6) 0.2526(3) 0.1096(18) Uani 1 1 d .
O6W O 0.17862(10) 0.5220(4) 0.3704(2) 0.0797(14) Uani 1 1 d .
O7W O 0.2308(6) 0.665(2) 0.3376(10) 0.219(9) Uiso 0.50 1 d P
O11 O 0.09818(6) 0.3385(2) -0.06819(10) 0.0220(5) Uani 1 1 d .
O12 O 0.05529(6) 0.43607(19) -0.03270(9) 0.0194(4) Uani 1 1 d .
O13 O 0.06689(6) 0.6688(2) 0.14366(10) 0.0218(5) Uani 1 1 d .
O14 O 0.11454(6) 0.7186(2) 0.19239(10) 0.0256(5) Uani 1 1 d .
O21 O -0.09434(6) -0.13395(18) 0.15459(10) 0.0215(5) Uani 1 1 d .
O22 O -0.06645(6) -0.04991(19) 0.23597(10) 0.0207(5) Uani 1 1 d .
O23 O -0.05351(6) 0.40823(19) 0.23875(10) 0.0215(5) Uani 1 1 d .
O24 O -0.06698(6) 0.49752(18) 0.14924(9) 0.0179(4) Uani 1 1 d .
O31 O 0.01353(6) 0.63426(18) -0.09011(10) 0.0201(5) Uani 1 1 d .
O32 O 0.00014(6) 0.72186(19) -0.18078(10) 0.0218(5) Uani 1 1 d .
O33 O -0.00809(5) 1.18424(17) -0.18760(9) 0.0160(4) Uani 1 1 d .
O34 O 0.03174(5) 1.26774(17) -0.12481(9) 0.0162(4) Uani 1 1 d .
N11 N 0.19626(8) 0.4569(3) 0.07753(17) 0.0388(8) Uani 1 1 d .
N12 N 0.21469(11) 0.4468(4) 0.1314(2) 0.0626(12) Uani 1 1 d .
N13 N 0.24513(10) 0.4220(5) 0.1185(3) 0.0728(15) Uani 1 1 d .
N21 N -0.15181(8) 0.2217(3) 0.04447(14) 0.0308(7) Uani 1 1 d .
N22 N -0.17638(9) 0.2999(3) 0.05521(17) 0.0418(8) Uani 1 1 d .
N23 N -0.19790(9) 0.2985(4) 0.00825(18) 0.0470(9) Uani 1 1 d .
N31 N 0.05825(7) 0.9809(2) 0.04164(11) 0.0186(5) Uani 1 1 d .
N32 N 0.05470(7) 0.8945(2) 0.08258(11) 0.0189(5) Uani 1 1 d .
N33 N 0.07186(7) 0.9299(2) 0.13280(11) 0.0184(5) Uani 1 1 d .
C100 C 0.10778(8) 0.4506(3) 0.02168(14) 0.0212(6) Uani 1 1 d .
C101 C 0.09441(8) 0.5188(3) 0.06582(14) 0.0214(6) Uani 1 1 d .
H10A H 0.0716 0.5287 0.0641 0.026 Uiso 1 1 calc R
C102 C 0.11431(9) 0.5723(3) 0.11219(14) 0.0220(6) Uani 1 1 d .
C103 C 0.14831(9) 0.5527(3) 0.11733(16) 0.0290(8) Uani 1 1 d .
H10C H 0.1620 0.5865 0.1489 0.035 Uiso 1 1 calc R
C104 C 0.16134(9) 0.4808(3) 0.07370(18) 0.0306(8) Uani 1 1 d .
C105 C 0.14165(9) 0.4323(3) 0.02548(16) 0.0262(7) Uani 1 1 d .
H10B H 0.1511 0.3879 -0.0040 0.031 Uiso 1 1 calc R
C106 C 0.08529(8) 0.4035(3) -0.03065(13) 0.0186(6) Uani 1 1 d .
C107 C 0.09816(9) 0.6575(3) 0.15299(14) 0.0219(7) Uani 1 1 d .
C109 C 0.21515(10) 0.4387(4) 0.0314(2) 0.0450(11) Uani 1 1 d .
H10D H 0.2083 0.4410 -0.0096 0.054 Uiso 1 1 calc R
C110 C 0.24624(11) 0.4164(4) 0.0576(3) 0.0554(14) Uani 1 1 d .
C111 C 0.27665(12) 0.3946(4) 0.0266(4) 0.0673(18) Uani 1 1 d .
C112 C 0.30630(12) 0.3660(5) 0.0623(4) 0.090(3) Uani 1 1 d .
H11A H 0.3066 0.3617 0.1040 0.108 Uiso 1 1 calc R
C113 C 0.33513(14) 0.3442(5) 0.0342(5) 0.101(3) Uani 1 1 d .
H11B H 0.3550 0.3265 0.0568 0.122 Uiso 1 1 calc R
C114 C 0.33326(16) 0.3499(6) -0.0296(6) 0.111(4) Uani 1 1 d .
H11D H 0.3522 0.3342 -0.0488 0.134 Uiso 1 1 calc R
C115 C 0.30439(15) 0.3777(6) -0.0642(5) 0.100(3) Uani 1 1 d .
H11E H 0.3039 0.3822 -0.1060 0.120 Uiso 1 1 calc R
C116 C 0.27558(15) 0.3993(5) -0.0352(4) 0.077(2) Uani 1 1 d .
H11C H 0.2557 0.4168 -0.0580 0.092 Uiso 1 1 calc R
C200 C -0.08506(8) 0.2973(3) 0.16212(14) 0.0186(6) Uani 1 1 d .
C201 C -0.07734(8) 0.1829(3) 0.18700(13) 0.0171(6) Uani 1 1 d .
H20A H -0.0624 0.1760 0.2211 0.021 Uiso 1 1 calc R
C202 C -0.09217(8) 0.0796(3) 0.16055(14) 0.0187(6) Uani 1 1 d .
C203 C -0.11598(9) 0.0902(3) 0.11175(15) 0.0240(7) Uani 1 1 d .
H20B H -0.1260 0.0214 0.0941 0.029 Uiso 1 1 calc R
C204 C -0.12461(9) 0.2053(3) 0.08970(16) 0.0267(7) Uani 1 1 d .
C205 C -0.10869(9) 0.3084(3) 0.11308(15) 0.0240(7) Uani 1 1 d .
H20C H -0.1137 0.3841 0.0962 0.029 Uiso 1 1 calc R
C206 C -0.06745(8) 0.4089(3) 0.18630(14) 0.0173(6) Uani 1 1 d .
C207 C -0.08343(8) -0.0443(3) 0.18618(13) 0.0172(6) Uani 1 1 d .
C209 C -0.15824(11) 0.1718(4) -0.01050(18) 0.0368(9) Uani 1 1 d .
H20D H -0.1455 0.1147 -0.0287 0.044 Uiso 1 1 calc R
C210 C -0.18731(11) 0.2222(4) -0.03405(19) 0.0372(9) Uani 1 1 d .
C211 C -0.20668(12) 0.2081(4) -0.0932(2) 0.0465(11) Uani 1 1 d .
C212 C -0.19275(16) 0.1596(5) -0.1417(2) 0.0649(15) Uani 1 1 d .
H21A H -0.1709 0.1329 -0.1368 0.078 Uiso 1 1 calc R
C213 C -0.21053(19) 0.1495(7) -0.1980(3) 0.082(2) Uani 1 1 d .
H21E H -0.2006 0.1177 -0.2306 0.099 Uiso 1 1 calc R
C214 C -0.2432(2) 0.1875(7) -0.2049(3) 0.088(2) Uani 1 1 d .
H21C H -0.2557 0.1781 -0.2418 0.105 Uiso 1 1 calc R
C215 C -0.25728(16) 0.2395(8) -0.1569(3) 0.091(2) Uani 1 1 d .
H21D H -0.2789 0.2685 -0.1620 0.109 Uiso 1 1 calc R
C216 C -0.23898(13) 0.2483(6) -0.1008(3) 0.0676(16) Uani 1 1 d .
H21B H -0.2486 0.2815 -0.0683 0.081 Uiso 1 1 calc R
C300 C 0.01827(7) 1.0652(2) -0.10771(12) 0.0139(5) Uani 1 1 d .
C301 C 0.00833(8) 0.9532(2) -0.13165(13) 0.0151(6) Uani 1 1 d .
H30D H -0.0032 0.9480 -0.1697 0.018 Uiso 1 1 calc R
C302 C 0.01595(8) 0.8485(3) -0.09777(13) 0.0158(6) Uani 1 1 d .
C303 C 0.03251(8) 0.8565(3) -0.04044(13) 0.0165(6) Uani 1 1 d .
H30B H 0.0376 0.7868 -0.0179 0.020 Uiso 1 1 calc R
C304 C 0.04147(8) 0.9703(3) -0.01705(13) 0.0153(6) Uani 1 1 d .
C305 C 0.03470(8) 1.0743(3) -0.05035(13) 0.0166(6) Uani 1 1 d .
H30A H 0.0411 1.1497 -0.0345 0.020 Uiso 1 1 calc R
C306 C 0.01316(8) 1.1801(2) -0.14275(13) 0.0149(6) Uani 1 1 d .
C307 C 0.00880(8) 0.7240(3) -0.12546(13) 0.0170(6) Uani 1 1 d .
C309 C 0.07763(9) 1.0729(3) 0.06557(14) 0.0234(7) Uani 1 1 d .
H30C H 0.0835 1.1433 0.0462 0.028 Uiso 1 1 calc R
C310 C 0.08656(8) 1.0401(3) 0.12383(14) 0.0214(6) Uani 1 1 d .
C311 C 0.10897(9) 1.1044(3) 0.16920(15) 0.0241(7) Uani 1 1 d .
C312 C 0.13194(9) 1.0411(4) 0.20729(16) 0.0301(8) Uani 1 1 d .
H31A H 0.1326 0.9568 0.2060 0.036 Uiso 1 1 calc R
C313 C 0.15398(10) 1.1042(4) 0.24743(19) 0.0400(9) Uani 1 1 d .
H31C H 0.1691 1.0618 0.2735 0.048 Uiso 1 1 calc R
C314 C 0.15351(11) 1.2293(4) 0.24882(19) 0.0436(10) Uani 1 1 d .
H31E H 0.1687 1.2709 0.2752 0.052 Uiso 1 1 calc R
C315 C 0.13060(11) 1.2930(4) 0.21121(19) 0.0416(10) Uani 1 1 d .
H31D H 0.1303 1.3773 0.2125 0.050 Uiso 1 1 calc R
C317 C 0.10815(11) 1.2313(3) 0.17158(17) 0.0339(8) Uani 1 1 d .
H31B H 0.0926 1.2740 0.1466 0.041 Uiso 1 1 calc R

loop_
_atom_site_aniso_label
_atom_site_aniso_U_11
_atom_site_aniso_U_22
_atom_site_aniso_U_33
_atom_site_aniso_U_23
_atom_site_aniso_U_13
_atom_site_aniso_U_12
Co1 0.0247(3) 0.0063(2) 0.0111(3) 0.000 -0.0025(2) 0.000
Co2 0.0243(2) 0.00666(18) 0.01205(19) -0.00015(13) -0.00333(16) -0.00036(14)
Co3 0.0303(3) 0.0066(2) 0.0128(3) 0.000 -0.0049(2) 0.000
Co4 0.0284(2) 0.00857(19) 0.01106(19) -0.00006(13) -0.00125(16) -0.00163(15)
Co5 0.0258(2) 0.00774(19) 0.0131(2) 0.00091(13) -0.00257(16) -0.00007(14)
O1W 0.0320(14) 0.0343(14) 0.0309(13) 0.0056(11) 0.0031(11) 0.0094(11)
O2W 0.0294(13) 0.0255(12) 0.0236(12) 0.0026(9) 0.0023(10) -0.0023(10)
O3W 0.0282(12) 0.0074(9) 0.0123(10) -0.0014(7) -0.0042(9) 0.0014(8)
O4W 0.0252(11) 0.0097(9) 0.0119(9) -0.0001(7) -0.0018(8) -0.0009(8)
O5W 0.121(5) 0.114(5) 0.091(4) 0.011(3) -0.006(3) 0.008(4)
O6W 0.049(2) 0.084(3) 0.105(3) 0.049(3) 0.000(2) 0.008(2)
O11 0.0315(13) 0.0166(10) 0.0165(11) -0.0035(8) -0.0051(9) 0.0058(9)
O12 0.0245(12) 0.0177(10) 0.0151(10) -0.0007(8) -0.0039(9) 0.0006(9)
O13 0.0315(13) 0.0168(10) 0.0172(11) -0.0034(8) 0.0017(9) 0.0023(9)
O14 0.0369(14) 0.0207(11) 0.0183(11) -0.0054(9) -0.0010(10) -0.0013(10)
O21 0.0312(13) 0.0076(9) 0.0243(11) -0.0023(8) -0.0042(10) 0.0006(8)
O22 0.0334(13) 0.0113(10) 0.0162(11) 0.0020(8) -0.0043(9) -0.0011(9)
O23 0.0297(12) 0.0153(10) 0.0185(11) 0.0001(8) -0.0034(9) -0.0035(9)
O24 0.0282(12) 0.0081(9) 0.0170(10) 0.0004(7) 0.0005(9) -0.0017(8)
O31 0.0322(12) 0.0073(9) 0.0200(11) 0.0005(8) -0.0016(9) 0.0005(8)
O32 0.0371(13) 0.0102(10) 0.0171(11) -0.0022(8) -0.0036(10) 0.0000(9)
O33 0.0253(11) 0.0102(9) 0.0116(10) 0.0020(7) -0.0025(8) 0.0000(8)
O34 0.0258(11) 0.0068(9) 0.0152(10) -0.0007(7) -0.0025(8) -0.0013(8)
N11 0.0244(16) 0.0346(18) 0.054(2) -0.0145(15) -0.0119(15) 0.0055(13)
N12 0.043(2) 0.067(3) 0.073(3) -0.007(2) -0.020(2) 0.010(2)
N13 0.028(2) 0.077(3) 0.109(4) 0.001(3) -0.021(2) 0.010(2)
N21 0.0351(17) 0.0204(14) 0.0343(17) 0.0021(12) -0.0107(14) -0.0030(12)
N22 0.0346(19) 0.043(2) 0.045(2) -0.0036(16) -0.0114(16) 0.0083(15)
N23 0.041(2) 0.049(2) 0.047(2) -0.0051(17) -0.0152(17) 0.0080(17)
N31 0.0288(14) 0.0129(12) 0.0132(12) 0.0035(9) -0.0026(11) -0.0025(10)
N32 0.0298(15) 0.0149(12) 0.0114(11) 0.0026(9) -0.0019(10) -0.0017(10)
N33 0.0259(14) 0.0153(12) 0.0128(12) 0.0011(9) -0.0045(10) -0.0022(10)
C100 0.0274(17) 0.0187(15) 0.0168(15) -0.0047(11) -0.0020(13) 0.0032(12)
C101 0.0252(17) 0.0214(15) 0.0170(15) -0.0046(12) -0.0003(13) 0.0028(12)
C102 0.0302(18) 0.0187(15) 0.0162(14) -0.0021(11) -0.0022(13) 0.0024(13)
C103 0.035(2) 0.0243(17) 0.0249(17) -0.0072(13) -0.0128(15) -0.0013(14)
C104 0.0256(18) 0.0249(17) 0.039(2) -0.0054(15) -0.0079(16) 0.0048(14)
C105 0.0240(17) 0.0229(16) 0.0306(18) -0.0094(13) -0.0033(14) 0.0062(13)
C106 0.0260(16) 0.0144(14) 0.0147(14) 0.0030(11) -0.0016(12) 0.0018(12)
C107 0.0383(19) 0.0116(13) 0.0151(14) 0.0012(11) -0.0012(13) 0.0019(13)
C109 0.027(2) 0.034(2) 0.072(3) -0.019(2) -0.003(2) 0.0056(16)
C110 0.030(2) 0.039(2) 0.094(4) -0.015(3) -0.011(2) 0.0041(18)
C111 0.028(2) 0.031(2) 0.140(6) -0.017(3) -0.001(3) 0.0029(18)
C112 0.032(3) 0.035(3) 0.199(8) -0.035(4) -0.013(4) 0.005(2)
C113 0.029(3) 0.030(3) 0.242(11) -0.048(5) 0.000(5) 0.002(2)
C114 0.040(4) 0.031(3) 0.265(13) -0.019(5) 0.029(6) -0.003(2)
C115 0.056(4) 0.046(3) 0.206(9) 0.009(4) 0.058(5) 0.007(3)
C116 0.051(3) 0.041(3) 0.142(7) 0.002(4) 0.031(4) 0.003(2)
C200 0.0281(17) 0.0098(13) 0.0169(14) 0.0000(10) -0.0025(12) 0.0009(11)
C201 0.0260(16) 0.0122(13) 0.0125(13) -0.0003(10) -0.0011(12) -0.0005(11)
C202 0.0290(17) 0.0100(13) 0.0164(14) 0.0022(10) -0.0011(12) 0.0012(12)
C203 0.0345(19) 0.0137(14) 0.0220(16) 0.0007(12) -0.0068(14) -0.0042(13)
C204 0.036(2) 0.0170(15) 0.0250(17) 0.0019(12) -0.0094(15) -0.0010(13)
C205 0.0341(19) 0.0118(14) 0.0242(16) 0.0041(11) -0.0073(14) -0.0032(12)
C206 0.0218(15) 0.0112(13) 0.0182(14) -0.0008(10) -0.0017(12) 0.0003(11)
C207 0.0263(16) 0.0087(13) 0.0165(14) 0.0006(10) 0.0017(12) 0.0008(11)
C209 0.044(2) 0.032(2) 0.032(2) -0.0009(15) -0.0069(18) -0.0022(17)
C210 0.042(2) 0.032(2) 0.035(2) 0.0058(16) -0.0093(18) -0.0036(17)
C211 0.050(3) 0.043(2) 0.043(2) 0.0011(19) -0.015(2) -0.001(2)
C212 0.076(4) 0.064(3) 0.050(3) -0.013(3) -0.016(3) 0.021(3)
C213 0.103(5) 0.085(5) 0.054(4) -0.004(3) -0.023(3) 0.020(4)
C214 0.104(6) 0.094(5) 0.056(4) 0.000(3) -0.042(4) -0.007(4)
C215 0.050(4) 0.147(7) 0.070(4) 0.001(4) -0.029(3) 0.003(4)
C216 0.047(3) 0.099(5) 0.054(3) 0.003(3) -0.012(3) 0.004(3)
C300 0.0195(14) 0.0100(12) 0.0117(13) 0.0031(10) -0.0012(11) -0.0001(10)
C301 0.0233(15) 0.0096(13) 0.0118(13) 0.0002(10) -0.0018(11) 0.0001(11)
C302 0.0211(15) 0.0106(13) 0.0149(14) -0.0025(10) -0.0020(11) -0.0002(11)
C303 0.0261(16) 0.0098(13) 0.0131(13) 0.0015(10) -0.0009(12) 0.0001(11)
C304 0.0206(15) 0.0150(13) 0.0096(12) 0.0001(10) -0.0027(11) 0.0002(11)
C305 0.0246(16) 0.0095(13) 0.0149(14) -0.0019(10) -0.0021(12) -0.0041(11)
C306 0.0235(15) 0.0084(12) 0.0128(13) -0.0025(10) 0.0010(11) 0.0002(10)
C307 0.0238(15) 0.0097(13) 0.0170(14) -0.0001(10) -0.0006(12) 0.0026(11)
C309 0.0351(19) 0.0154(14) 0.0182(15) 0.0022(11) -0.0056(13) -0.0100(13)
C310 0.0276(17) 0.0163(14) 0.0192(15) 0.0023(11) -0.0034(13) -0.0037(12)
C311 0.0306(18) 0.0214(16) 0.0198(15) 0.0016(12) -0.0003(13) -0.0075(13)
C312 0.0290(19) 0.0341(19) 0.0263(18) 0.0004(14) -0.0021(15) -0.0028(15)
C313 0.033(2) 0.053(3) 0.032(2) -0.0053(18) -0.0105(17) -0.0011(18)
C314 0.041(2) 0.053(3) 0.034(2) -0.0121(19) -0.0051(18) -0.019(2)
C315 0.053(3) 0.034(2) 0.036(2) -0.0070(17) -0.0014(19) -0.0207(19)
C317 0.048(2) 0.0275(18) 0.0242(18) -0.0004(14) -0.0049(16) -0.0112(16)

loop_
_atom_type_symbol
_atom_type_description
_atom_type_scat_dispersion_real
_atom_type_scat_dispersion_imag
_atom_type_scat_source
C C 0.0033 0.0016 'International Tables Vol C Tables 4.2.6.8 and 6.1.1.4'
H H 0.0000 0.0000 'International Tables Vol C Tables 4.2.6.8 and 6.1.1.4'
N N 0.0061 0.0033 'International Tables Vol C Tables 4.2.6.8 and 6.1.1.4'
O O 0.0106 0.0060 'International Tables Vol C Tables 4.2.6.8 and 6.1.1.4'
Co Co 0.3494 0.9721 'International Tables Vol C Tables 4.2.6.8 and 6.1.1.4'

loop_
_geom_angle_atom_site_label_1
_geom_angle_atom_site_label_2
_geom_angle_atom_site_label_3
_geom_angle
_geom_angle_site_symmetry_1
_geom_angle_site_symmetry_3
O3W Co1 O3W 86.62(11) . 2
O3W Co1 O33 176.86(8) . 6_576
O3W Co1 O33 93.03(8) 2 6_576
O3W Co1 O33 93.03(8) . 5_575
O3W Co1 O33 176.86(8) 2 5_575
O33 Co1 O33 87.49(11) 6_576 5_575
O3W Co1 O4W 95.15(8) . 2
O3W Co1 O4W 87.49(8) 2 2
O33 Co1 O4W 81.72(8) 6_576 2
O33 Co1 O4W 95.64(8) 5_575 2
O3W Co1 O4W 87.49(8) . .
O3W Co1 O4W 95.15(8) 2 .
O33 Co1 O4W 95.64(8) 6_576 .
O33 Co1 O4W 81.72(8) 5_575 .
O4W Co1 O4W 176.38(11) 2 .
O3W Co2 O12 172.46(9) . 5_565
O3W Co2 O31 92.85(8) . 5_565
O12 Co2 O31 93.35(9) 5_565 5_565
O3W Co2 O2W 96.46(9) . .
O12 Co2 O2W 87.41(9) 5_565 .
O31 Co2 O2W 93.72(9) 5_565 .
O3W Co2 O34 87.46(8) . 5_575
O12 Co2 O34 86.47(8) 5_565 5_575
O31 Co2 O34 178.36(9) 5_565 5_575
O2W Co2 O34 84.64(9) . 5_575
O3W Co2 O24 92.39(9) . .
O12 Co2 O24 83.14(9) 5_565 .
O31 Co2 O24 91.64(9) 5_565 .
O2W Co2 O24 169.40(9) . .
O34 Co2 O24 89.97(8) 5_575 .
O32 Co3 O32 96.76(12) 6_566 5_565
O32 Co3 O3W 88.97(8) 6_566 2
O32 Co3 O3W 171.79(9) 5_565 2
O32 Co3 O3W 171.79(9) 6_566 .
O32 Co3 O3W 88.97(8) 5_565 .
O3W Co3 O3W 85.96(11) 2 .
O32 Co3 O23 90.09(9) 6_566 2
O32 Co3 O23 92.19(9) 5_565 2
O3W Co3 O23 93.67(8) 2 2
O3W Co3 O23 83.81(8) . 2
O32 Co3 O23 92.19(9) 6_566 .
O32 Co3 O23 90.08(9) 5_565 .
O3W Co3 O23 83.81(8) 2 .
O3W Co3 O23 93.67(8) . .
O23 Co3 O23 176.57(12) 2 .
O4W Co4 O22 96.03(9) . 2_565
O4W Co4 O13 85.89(9) . .
O22 Co4 O13 173.55(10) 2_565 .
O4W Co4 N33 171.69(9) . .
O22 Co4 N33 91.55(9) 2_565 .
O13 Co4 N33 86.95(9) . .
O4W Co4 O33 81.25(8) . 5_575
O22 Co4 O33 94.96(9) 2_565 5_575
O13 Co4 O33 91.41(8) . 5_575
N33 Co4 O33 94.71(9) . 5_575
O4W Co4 O14 91.11(9) . .
O22 Co4 O14 114.67(9) 2_565 .
O13 Co4 O14 59.06(9) . .
N33 Co4 O14 88.83(10) . .
O33 Co4 O14 150.07(8) 5_575 .
O4W Co5 O11 163.70(9) . 6_566
O4W Co5 O21 99.27(8) . 2_565
O11 Co5 O21 93.49(9) 6_566 2_565
O4W Co5 O1W 95.03(10) . .
O11 Co5 O1W 93.98(10) 6_566 .
O21 Co5 O1W 94.78(10) 2_565 .
O4W Co5 O24 84.74(8) . 2
O11 Co5 O24 82.30(8) 6_566 2
O21 Co5 O24 175.72(9) 2_565 2
O1W Co5 O24 86.31(10) . 2
O4W Co5 O34 80.75(8) . 6_576
O11 Co5 O34 88.72(9) 6_566 6_576
O21 Co5 O34 92.12(9) 2_565 6_576
O1W Co5 O34 172.42(10) . 6_576
O24 Co5 O34 87.03(8) 2 6_576
Co2 O3W Co1 119.25(10) . .
Co2 O3W Co3 121.10(10) . .
Co1 O3W Co3 93.71(8) . .
Co4 O4W Co5 115.15(10) . .
Co4 O4W Co1 101.90(9) . .
Co5 O4W Co1 126.49(10) . .
C106 O11 Co5 126.4(2) . 6_565
C106 O12 Co2 126.9(2) . 5_565
C107 O13 Co4 94.99(19) . .
C107 O14 Co4 84.5(2) . .
C207 O21 Co5 131.6(2) . 2_545
C207 O22 Co4 127.52(19) . 2_545
C206 O23 Co3 118.0(2) . .
C206 O24 Co2 121.6(2) . .
C206 O24 Co5 132.4(2) . 2
Co2 O24 Co5 91.30(8) . 2
C307 O31 Co2 130.5(2) . 5_565
C307 O32 Co3 137.0(2) . 5_565
C306 O33 Co1 114.34(18) . 5_575
C306 O33 Co4 137.4(2) . 5_575
Co1 O33 Co4 95.12(8) 5_575 5_575
C306 O34 Co2 133.6(2) . 5_575
C306 O34 Co5 126.43(19) . 6_575
Co2 O34 Co5 90.71(8) 5_575 6_575
C109 N11 N12 110.8(4) . .
C109 N11 C104 127.5(4) . .
N12 N11 C104 121.7(4) . .
N13 N12 N11 105.8(5) . .
N12 N13 C110 110.2(4) . .
C209 N21 N22 109.8(3) . .
C209 N21 C204 131.1(3) . .
N22 N21 C204 119.1(3) . .
N23 N22 N21 107.5(3) . .
N22 N23 C210 109.4(3) . .
N32 N31 C309 111.1(2) . .
N32 N31 C304 119.7(2) . .
C309 N31 C304 129.1(3) . .
N33 N32 N31 106.6(2) . .
N32 N33 C310 109.8(2) . .
N32 N33 Co4 110.71(19) . .
C310 N33 Co4 138.9(2) . .
C105 C100 C101 119.2(3) . .
C105 C100 C106 121.6(3) . .
C101 C100 C106 119.1(3) . .
C102 C101 C100 121.4(3) . .
C102 C101 H10A 119.3 . .
C100 C101 H10A 119.3 . .
C101 C102 C103 120.1(3) . .
C101 C102 C107 117.5(3) . .
C103 C102 C107 122.3(3) . .
C102 C103 C104 118.0(3) . .
C102 C103 H10C 121.0 . .
C104 C103 H10C 121.0 . .
C105 C104 C103 122.0(3) . .
C105 C104 N11 118.0(3) . .
C103 C104 N11 120.0(3) . .
C104 C105 C100 119.2(3) . .
C104 C105 H10B 120.4 . .
C100 C105 H10B 120.4 . .
O11 C106 O12 126.8(3) . .
O11 C106 C100 117.0(3) . .
O12 C106 C100 116.2(3) . .
O14 C107 O13 121.3(3) . .
O14 C107 C102 122.0(3) . .
O13 C107 C102 116.6(3) . .
N11 C109 C110 105.7(5) . .
N11 C109 H10D 127.2 . .
C110 C109 H10D 127.2 . .
C109 C110 N13 107.5(5) . .
C109 C110 C111 127.3(6) . .
N13 C110 C111 125.1(5) . .
C116 C111 C112 121.0(6) . .
C116 C111 C110 120.6(5) . .
C112 C111 C110 118.4(7) . .
C113 C112 C111 119.4(9) . .
C113 C112 H11A 120.3 . .
C111 C112 H11A 120.3 . .
C112 C113 C114 118.2(8) . .
C112 C113 H11B 120.9 . .
C114 C113 H11B 120.9 . .
C115 C114 C113 122.3(8) . .
C115 C114 H11D 118.9 . .
C113 C114 H11D 118.9 . .
C114 C115 C116 118.8(9) . .
C114 C115 H11E 120.6 . .
C116 C115 H11E 120.6 . .
C111 C116 C115 120.3(7) . .
C111 C116 H11C 119.9 . .
C115 C116 H11C 119.9 . .
C205 C200 C201 120.1(3) . .
C205 C200 C206 118.8(3) . .
C201 C200 C206 121.1(3) . .
C202 C201 C200 119.8(3) . .
C202 C201 H20A 120.1 . .
C200 C201 H20A 120.1 . .
C203 C202 C201 120.2(3) . .
C203 C202 C207 119.6(3) . .
C201 C202 C207 120.2(3) . .
C202 C203 C204 119.0(3) . .
C202 C203 H20B 120.5 . .
C204 C203 H20B 120.5 . .
C205 C204 C203 121.5(3) . .
C205 C204 N21 117.5(3) . .
C203 C204 N21 120.9(3) . .
C204 C205 C200 119.1(3) . .
C204 C205 H20C 120.4 . .
C200 C205 H20C 120.4 . .
O23 C206 O24 125.1(3) . .
O23 C206 C200 119.4(3) . .
O24 C206 C200 115.5(3) . .
O22 C207 O21 125.9(3) . .
O22 C207 C202 118.1(3) . .
O21 C207 C202 116.0(3) . .
N21 C209 C210 105.6(4) . .
N21 C209 H20D 127.2 . .
C210 C209 H20D 127.2 . .
C209 C210 N23 107.7(4) . .
C209 C210 C211 132.0(4) . .
N23 C210 C211 120.4(4) . .
C212 C211 C216 119.1(5) . .
C212 C211 C210 121.2(5) . .
C216 C211 C210 119.7(5) . .
C211 C212 C213 121.5(6) . .
C211 C212 H21A 119.2 . .
C213 C212 H21A 119.2 . .
C214 C213 C212 119.0(7) . .
C214 C213 H21E 120.5 . .
C212 C213 H21E 120.5 . .
C215 C214 C213 120.1(6) . .
C215 C214 H21C 120.0 . .
C213 C214 H21C 120.0 . .
C214 C215 C216 119.8(6) . .
C214 C215 H21D 120.1 . .
C216 C215 H21D 120.1 . .
C211 C216 C215 120.4(6) . .
C211 C216 H21B 119.8 . .
C215 C216 H21B 119.8 . .
C305 C300 C301 120.9(3) . .
C305 C300 C306 116.9(2) . .
C301 C300 C306 122.2(3) . .
C300 C301 C302 119.0(3) . .
C300 C301 H30D 120.5 . .
C302 C301 H30D 120.5 . .
C303 C302 C301 120.5(3) . .
C303 C302 C307 119.2(3) . .
C301 C302 C307 120.1(3) . .
C302 C303 C304 119.2(3) . .
C302 C303 H30B 120.4 . .
C304 C303 H30B 120.4 . .
C305 C304 C303 121.1(3) . .
C305 C304 N31 118.7(3) . .
C303 C304 N31 120.3(3) . .
C304 C305 C300 119.3(3) . .
C304 C305 H30A 120.4 . .
C300 C305 H30A 120.4 . .
O33 C306 O34 124.4(3) . .
O33 C306 C300 119.9(2) . .
O34 C306 C300 115.7(3) . .
O32 C307 O31 127.6(3) . .
O32 C307 C302 116.2(2) . .
O31 C307 C302 116.1(3) . .
N31 C309 C310 105.5(3) . .
N31 C309 H30C 127.3 . .
C310 C309 H30C 127.3 . .
C309 C310 N33 107.0(3) . .
C309 C310 C311 128.0(3) . .
N33 C310 C311 124.9(3) . .
C312 C311 C317 119.7(3) . .
C312 C311 C310 120.8(3) . .
C317 C311 C310 119.4(3) . .
C311 C312 C313 119.8(4) . .
C311 C312 H31A 120.1 . .
C313 C312 H31A 120.1 . .
C314 C313 C312 120.3(4) . .
C314 C313 H31C 119.8 . .
C312 C313 H31C 119.8 . .
C313 C314 C315 120.3(4) . .
C313 C314 H31E 119.9 . .
C315 C314 H31E 119.9 . .
C314 C315 C317 120.0(4) . .
C314 C315 H31D 120.0 . .
C317 C315 H31D 120.0 . .
C315 C317 C311 119.9(4) . .
C315 C317 H31B 120.1 . .
C311 C317 H31B 120.1 . .

loop_
_geom_bond_atom_site_label_1
_geom_bond_atom_site_label_2
_geom_bond_distance
_geom_bond_site_symmetry_2
Co1 O3W 2.072(2) .
Co1 O3W 2.072(2) 2
Co1 O33 2.109(2) 6_576
Co1 O33 2.109(2) 5_575
Co1 O4W 2.145(2) 2
Co1 O4W 2.145(2) .
Co2 O3W 2.020(2) .
Co2 O12 2.039(2) 5_565
Co2 O31 2.054(2) 5_565
Co2 O2W 2.134(2) .
Co2 O34 2.138(2) 5_575
Co2 O24 2.149(2) .
Co3 O32 2.061(2) 6_566
Co3 O32 2.061(2) 5_565
Co3 O3W 2.085(2) 2
Co3 O3W 2.085(2) .
Co3 O23 2.163(2) 2
Co3 O23 2.163(2) .
Co4 O4W 2.005(2) .
Co4 O22 2.012(2) 2_565
Co4 O13 2.094(2) .
Co4 N33 2.117(3) .
Co4 O33 2.258(2) 5_575
Co4 O14 2.340(3) .
Co5 O4W 2.026(2) .
Co5 O11 2.028(2) 6_566
Co5 O21 2.034(2) 2_565
Co5 O1W 2.087(3) .
Co5 O24 2.184(2) 2
Co5 O34 2.217(2) 6_576
O11 C106 1.252(4) .
O11 Co5 2.028(2) 6_565
O12 C106 1.266(4) .
O12 Co2 2.039(2) 5_565
O13 C107 1.272(4) .
O14 C107 1.247(4) .
O21 C207 1.269(4) .
O21 Co5 2.034(2) 2_545
O22 C207 1.250(4) .
O22 Co4 2.012(2) 2_545
O23 C206 1.249(4) .
O24 C206 1.280(4) .
O24 Co5 2.184(2) 2
O31 C307 1.267(4) .
O31 Co2 2.054(2) 5_565
O32 C307 1.249(4) .
O32 Co3 2.061(2) 5_565
O33 C306 1.257(4) .
O33 Co1 2.109(2) 5_575
O33 Co4 2.258(2) 5_575
O34 C306 1.267(3) .
O34 Co2 2.138(2) 5_575
O34 Co5 2.217(2) 6_575
N11 C109 1.353(6) .
N11 N12 1.357(6) .
N11 C104 1.436(5) .
N12 N13 1.323(6) .
N13 C110 1.363(8) .
N21 C209 1.345(5) .
N21 N22 1.357(5) .
N21 C204 1.434(5) .
N22 N23 1.298(5) .
N23 C210 1.363(6) .
N31 N32 1.336(3) .
N31 C309 1.361(4) .
N31 C304 1.420(4) .
N32 N33 1.319(4) .
N33 C310 1.376(4) .
C100 C105 1.384(5) .
C100 C101 1.388(4) .
C100 C106 1.503(4) .
C101 C102 1.381(4) .
C101 H10A 0.9300 .
C102 C103 1.390(5) .
C102 C107 1.500(4) .
C103 C104 1.396(5) .
C103 H10C 0.9300 .
C104 C105 1.384(5) .
C105 H10B 0.9300 .
C109 C110 1.361(6) .
C109 H10D 0.9300 .
C110 C111 1.489(8) .
C111 C116 1.375(10) .
C111 C112 1.413(8) .
C112 C113 1.399(10) .
C112 H11A 0.9300 .
C113 C114 1.417(13) .
C113 H11B 0.9300 .
C114 C115 1.375(12) .
C114 H11D 0.9300 .
C115 C116 1.408(9) .
C115 H11E 0.9300 .
C116 H11C 0.9300 .
C200 C205 1.389(4) .
C200 C201 1.401(4) .
C200 C206 1.496(4) .
C201 C202 1.393(4) .
C201 H20A 0.9300 .
C202 C203 1.389(4) .
C202 C207 1.509(4) .
C203 C204 1.393(4) .
C203 H20B 0.9300 .
C204 C205 1.384(4) .
C205 H20C 0.9300 .
C209 C210 1.363(6) .
C209 H20D 0.9300 .
C210 C211 1.477(6) .
C211 C212 1.374(7) .
C211 C216 1.379(7) .
C212 C213 1.390(8) .
C212 H21A 0.9300 .
C213 C214 1.386(10) .
C213 H21E 0.9300 .
C214 C215 1.383(10) .
C214 H21C 0.9300 .
C215 C216 1.394(8) .
C215 H21D 0.9300 .
C216 H21B 0.9300 .
C300 C305 1.388(4) .
C300 C301 1.389(4) .
C300 C306 1.491(4) .
C301 C302 1.398(4) .
C301 H30D 0.9300 .
C302 C303 1.388(4) .
C302 C307 1.521(4) .
C303 C304 1.393(4) .
C303 H30B 0.9300 .
C304 C305 1.379(4) .
C305 H30A 0.9300 .
C309 C310 1.362(4) .
C309 H30C 0.9300 .
C310 C311 1.475(4) .
C311 C312 1.387(5) .
C311 C317 1.400(5) .
C312 C313 1.390(5) .
C312 H31A 0.9300 .
C313 C314 1.379(6) .
C313 H31C 0.9300 .
C314 C315 1.383(7) .
C314 H31E 0.9300 .
C315 C317 1.385(5) .
C315 H31D 0.9300 .
C317 H31B 0.9300 .
